data_7025422
loop_
_publ_author_name
'L\'opez-G\'omez, Mar\'ia J'
'Connelly, Neil G.'
'Haddow, Mairi F.'
'Hamilton, Alex'
'Orpen, A. Guy'

_publ_section_title
;
 Fluxional rhodium scorpionate complexes of the
 hydrotris(methimazolyl)borate (Tm) ligand and their static boratrane
 derivatives.
;
_journal_issue 22
_journal_name_full 'Dalton transactions (Cambridge, England : 2003)'
_journal_page_first 5221
_journal_page_last 5230
_journal_paper_doi 10.1039/c000651c
_journal_volume 39
_journal_year 2010
_chemical_formula_moiety 'C31 H31 B N6 O P Rh S3, C H2 Cl2'
_chemical_formula_sum 'C32 H33 B Cl2 N6 O P Rh S3'
_chemical_formula_weight 829.41
_chemical_name_systematic
;
?
;
_space_group_IT_number 2
_symmetry_cell_setting triclinic
_symmetry_space_group_name_Hall '-P 1'
_symmetry_space_group_name_H-M 'P -1'
_atom_sites_solution_hydrogens geom
_atom_sites_solution_primary direct
_atom_sites_solution_secondary difmap
_audit_creation_method SHELXL-97
_cell_angle_alpha 85.91(3)
_cell_angle_beta 85.18(3)
_cell_angle_gamma 67.44(3)
_cell_formula_units_Z 2
_cell_length_a 9.7020(19)
_cell_length_b 11.763(2)
_cell_length_c 16.687(3)
_cell_measurement_reflns_used 908
_cell_measurement_temperature 120(2)
_cell_measurement_theta_max 28.3
_cell_measurement_theta_min 3.35
_cell_volume 1750.9(7)
_computing_cell_refinement 'Bruker SAINT'
_computing_data_collection 'Bruker APEX2'
_computing_data_reduction 'Bruker SAINT'
_computing_molecular_graphics 'Bruker SHELXTL'
_computing_publication_material 'Bruker SHELXTL'
_computing_structure_refinement 'SHELXL-97 (Sheldrick, 1997)'
_computing_structure_solution 'SHELXS-97 (Sheldrick, 1990)'
_diffrn_ambient_temperature 120(2)
_diffrn_measured_fraction_theta_full 0.907
_diffrn_measured_fraction_theta_max 0.907
_diffrn_measurement_device_type 'Bruker SMART APEX2 CCD diffractometer'
_diffrn_measurement_method 'fine-slice \w scans'
_diffrn_radiation_monochromator 'silicon 111'
_diffrn_radiation_source 'Daresbury SRS station 9.8'
_diffrn_radiation_type synchrotron
_diffrn_radiation_wavelength 0.6943
_diffrn_reflns_av_R_equivalents 0.0562
_diffrn_reflns_av_sigmaI/netI 0.0883
_diffrn_reflns_limit_h_max 13
_diffrn_reflns_limit_h_min -13
_diffrn_reflns_limit_k_max 16
_diffrn_reflns_limit_k_min -16
_diffrn_reflns_limit_l_max 23
_diffrn_reflns_limit_l_min -23
_diffrn_reflns_number 17529
_diffrn_reflns_theta_full 30.44
_diffrn_reflns_theta_max 30.44
_diffrn_reflns_theta_min 2.53
_exptl_absorpt_coefficient_mu 0.902
_exptl_absorpt_correction_T_max 0.982
_exptl_absorpt_correction_T_min 0.819
_exptl_absorpt_correction_type multi-scan
_exptl_absorpt_process_details 'Bruker SADABS'
_exptl_crystal_colour orange
_exptl_crystal_density_diffrn 1.573
_exptl_crystal_density_method 'not measured'
_exptl_crystal_description block
_exptl_crystal_F_000 844
_exptl_crystal_size_max 0.03
_exptl_crystal_size_mid 0.02
_exptl_crystal_size_min 0.02
_refine_diff_density_max 1.667
_refine_diff_density_min -1.559
_refine_diff_density_rms 0.182
_refine_ls_extinction_method none
_refine_ls_goodness_of_fit_ref 1.016
_refine_ls_hydrogen_treatment constr
_refine_ls_matrix_type full
_refine_ls_number_parameters 427
_refine_ls_number_reflns 9636
_refine_ls_number_restraints 0
_refine_ls_restrained_S_all 1.016
_refine_ls_R_factor_all 0.0767
_refine_ls_R_factor_gt 0.0641
_refine_ls_shift/su_max 0.001
_refine_ls_shift/su_mean 0.000
_refine_ls_structure_factor_coef Fsqd
_refine_ls_weighting_details 'calc w=1/[\s^2^(Fo^2^)+(0.1158P)^2^+0.0000P] where P=(Fo^2^+2Fc^2^)/3'
_refine_ls_weighting_scheme calc
_refine_ls_wR_factor_gt 0.1766
_refine_ls_wR_factor_ref 0.1895
_reflns_number_gt 7615
_reflns_number_total 9636
_reflns_threshold_expression >2sigma(I)
_cod_data_source_file c000651c.txt
_cod_data_source_block 3
_cod_original_cell_volume 1750.9(6)
_cod_original_sg_symbol_H-M P-1
_cod_database_code 7025422

loop_
_symmetry_equiv_pos_as_xyz
'x, y, z'
'-x, -y, -z'

loop_
_atom_site_label
_atom_site_type_symbol
_atom_site_fract_x
_atom_site_fract_y
_atom_site_fract_z
_atom_site_U_iso_or_equiv
_atom_site_adp_type
_atom_site_occupancy
_atom_site_symmetry_multiplicity
_atom_site_calc_flag
_atom_site_refinement_flags
Rh1 Rh 0.89674(3) 0.68604(3) 0.716328(17) 0.02496(11) Uani 1 1 d .
P1 P 0.81900(11) 0.82074(9) 0.81748(6) 0.0253(2) Uani 1 1 d .
S1 S 1.02659(11) 0.52650(9) 0.62282(6) 0.0302(2) Uani 1 1 d .
S2 S 0.78289(11) 0.55688(9) 0.79375(6) 0.0298(2) Uani 1 1 d .
S3 S 0.36863(15) 0.94244(11) 0.61619(8) 0.0457(3) Uani 1 1 d .
O1 O 1.0573(4) 0.8201(3) 0.6156(2) 0.0461(8) Uani 1 1 d .
B1 B 0.6457(5) 0.6611(4) 0.6175(3) 0.0277(8) Uani 1 1 d .
H1 H 0.7068 0.7081 0.6309 0.033 Uiso 1 1 calc R
N1 N 0.7489(4) 0.5277(3) 0.5945(2) 0.0268(6) Uani 1 1 d .
N2 N 0.9355(4) 0.3533(3) 0.5735(2) 0.0313(7) Uani 1 1 d .
N3 N 0.5469(4) 0.6451(3) 0.6930(2) 0.0308(7) Uani 1 1 d .
N4 N 0.4914(4) 0.5864(3) 0.8145(2) 0.0343(7) Uani 1 1 d .
N5 N 0.5489(4) 0.7259(3) 0.5449(2) 0.0298(7) Uani 1 1 d .
N6 N 0.3987(4) 0.8663(3) 0.4644(2) 0.0368(8) Uani 1 1 d .
C1 C 0.9959(4) 0.7705(4) 0.6582(2) 0.0298(8) Uani 1 1 d .
C2 C 0.8986(4) 0.4705(3) 0.5959(2) 0.0275(7) Uani 1 1 d .
C3 C 0.8074(5) 0.3360(4) 0.5577(3) 0.0360(9) Uani 1 1 d .
H3 H 0.8016 0.2631 0.5400 0.043 Uiso 1 1 calc R
C4 C 0.6917(5) 0.4440(4) 0.5725(3) 0.0355(9) Uani 1 1 d .
H4 H 0.5889 0.4595 0.5685 0.043 Uiso 1 1 calc R
C5 C 1.0875(5) 0.2609(4) 0.5615(3) 0.0412(10) Uani 1 1 d .
H5A H 1.1245 0.2671 0.5056 0.062 Uiso 1 1 calc R
H5B H 1.0866 0.1784 0.5734 0.062 Uiso 1 1 calc R
H5C H 1.1532 0.2755 0.5976 0.062 Uiso 1 1 calc R
C6 C 0.6022(4) 0.6002(4) 0.7650(2) 0.0293(8) Uani 1 1 d .
C7 C 0.3634(5) 0.6222(5) 0.7718(3) 0.0413(10) Uani 1 1 d .
H7 H 0.2691 0.6211 0.7914 0.050 Uiso 1 1 calc R
C8 C 0.3987(5) 0.6587(4) 0.6975(3) 0.0371(9) Uani 1 1 d .
H8 H 0.3326 0.6889 0.6552 0.045 Uiso 1 1 calc R
C9 C 0.5024(6) 0.5469(5) 0.8990(3) 0.0475(12) Uani 1 1 d .
H9A H 0.5429 0.4566 0.9039 0.071 Uiso 1 1 calc R
H9B H 0.4030 0.5793 0.9269 0.071 Uiso 1 1 calc R
H9C H 0.5689 0.5780 0.9233 0.071 Uiso 1 1 calc R
C10 C 0.4398(5) 0.8420(4) 0.5422(3) 0.0326(8) Uani 1 1 d .
C11 C 0.4861(5) 0.7682(4) 0.4177(3) 0.0383(9) Uani 1 1 d .
H11 H 0.4815 0.7628 0.3615 0.046 Uiso 1 1 calc R
C12 C 0.5787(5) 0.6825(4) 0.4667(3) 0.0342(9) Uani 1 1 d .
H12 H 0.6519 0.6055 0.4511 0.041 Uiso 1 1 calc R
C13 C 0.2834(6) 0.9797(5) 0.4345(3) 0.0555(14) Uani 1 1 d .
H13A H 0.1930 1.0002 0.4706 0.083 Uiso 1 1 calc R
H13B H 0.2602 0.9681 0.3804 0.083 Uiso 1 1 calc R
H13C H 0.3198 1.0470 0.4324 0.083 Uiso 1 1 calc R
C14 C 0.8186(5) 0.9756(4) 0.7939(2) 0.0292(8) Uani 1 1 d .
C15 C 0.6899(5) 1.0827(4) 0.8000(3) 0.0350(9) Uani 1 1 d .
H15 H 0.5965 1.0776 0.8172 0.042 Uiso 1 1 calc R
C16 C 0.6986(6) 1.1975(4) 0.7808(3) 0.0441(11) Uani 1 1 d .
H16 H 0.6106 1.2701 0.7846 0.053 Uiso 1 1 calc R
C17 C 0.8328(7) 1.2064(4) 0.7566(3) 0.0468(12) Uani 1 1 d .
H17 H 0.8382 1.2848 0.7443 0.056 Uiso 1 1 calc R
C18 C 0.9608(6) 1.0998(5) 0.7503(3) 0.0463(11) Uani 1 1 d .
H18 H 1.0538 1.1053 0.7326 0.056 Uiso 1 1 calc R
C19 C 0.9543(5) 0.9865(4) 0.7694(3) 0.0388(9) Uani 1 1 d .
H19 H 1.0433 0.9146 0.7659 0.047 Uiso 1 1 calc R
C20 C 0.9307(4) 0.7746(4) 0.9064(2) 0.0271(7) Uani 1 1 d .
C21 C 0.9277(5) 0.8612(4) 0.9599(3) 0.0366(9) Uani 1 1 d .
H21 H 0.8712 0.9460 0.9486 0.044 Uiso 1 1 calc R
C22 C 1.0060(5) 0.8259(4) 1.0294(3) 0.0401(10) Uani 1 1 d .
H22 H 1.0021 0.8863 1.0654 0.048 Uiso 1 1 calc R
C23 C 1.0892(5) 0.7030(5) 1.0460(3) 0.0412(10) Uani 1 1 d .
H23 H 1.1438 0.6788 1.0931 0.049 Uiso 1 1 calc R
C24 C 1.0931(5) 0.6151(4) 0.9941(3) 0.0403(10) Uani 1 1 d .
H24 H 1.1485 0.5304 1.0062 0.048 Uiso 1 1 calc R
C25 C 1.0157(5) 0.6511(4) 0.9238(3) 0.0337(9) Uani 1 1 d .
H25 H 1.0211 0.5907 0.8875 0.040 Uiso 1 1 calc R
C26 C 0.6298(4) 0.8491(3) 0.8602(2) 0.0286(8) Uani 1 1 d .
C27 C 0.5193(5) 0.8755(4) 0.8057(3) 0.0356(9) Uani 1 1 d .
H27 H 0.5435 0.8817 0.7496 0.043 Uiso 1 1 calc R
C28 C 0.3732(5) 0.8927(4) 0.8333(3) 0.0428(10) Uani 1 1 d .
H28 H 0.2981 0.9108 0.7960 0.051 Uiso 1 1 calc R
C29 C 0.3372(5) 0.8836(5) 0.9149(3) 0.0485(12) Uani 1 1 d .
H29 H 0.2383 0.8931 0.9336 0.058 Uiso 1 1 calc R
C30 C 0.4464(6) 0.8604(6) 0.9691(3) 0.0541(13) Uani 1 1 d .
H30 H 0.4212 0.8562 1.0252 0.065 Uiso 1 1 calc R
C31 C 0.5932(5) 0.8431(5) 0.9423(3) 0.0418(10) Uani 1 1 d .
H31 H 0.6673 0.8273 0.9799 0.050 Uiso 1 1 calc R
C32 C 0.1950(8) 0.3345(7) 0.8006(4) 0.076(2) Uani 1 1 d .
H32A H 0.0948 0.3401 0.8227 0.091 Uiso 1 1 calc R
H32B H 0.1811 0.4034 0.7603 0.091 Uiso 1 1 calc R
Cl1 Cl 0.2829(2) 0.19697(17) 0.75349(14) 0.0808(5) Uani 1 1 d .
Cl2 Cl 0.2943(2) 0.35053(17) 0.87787(11) 0.0802(5) Uani 1 1 d .

loop_
_atom_site_aniso_label
_atom_site_aniso_U_11
_atom_site_aniso_U_22
_atom_site_aniso_U_33
_atom_site_aniso_U_23
_atom_site_aniso_U_13
_atom_site_aniso_U_12
Rh1 0.02235(16) 0.02680(16) 0.02371(17) -0.00375(11) -0.00147(10) -0.00664(11)
P1 0.0228(4) 0.0270(4) 0.0240(5) -0.0037(3) -0.0022(3) -0.0065(3)
S1 0.0233(4) 0.0325(5) 0.0309(5) -0.0085(4) -0.0004(4) -0.0054(4)
S2 0.0278(5) 0.0308(5) 0.0285(5) 0.0017(4) -0.0060(4) -0.0081(4)
S3 0.0469(7) 0.0370(6) 0.0398(6) -0.0077(5) -0.0099(5) 0.0014(5)
O1 0.0396(18) 0.054(2) 0.047(2) -0.0026(16) 0.0050(15) -0.0221(16)
B1 0.026(2) 0.0284(19) 0.025(2) -0.0026(16) -0.0031(15) -0.0059(16)
N1 0.0254(15) 0.0248(14) 0.0295(16) -0.0025(12) -0.0060(12) -0.0077(12)
N2 0.0357(18) 0.0263(15) 0.0265(16) -0.0041(12) -0.0007(13) -0.0057(13)
N3 0.0244(16) 0.0336(16) 0.0311(17) -0.0012(13) -0.0030(13) -0.0069(13)
N4 0.0268(17) 0.0427(19) 0.0341(18) 0.0036(15) 0.0019(14) -0.0158(14)
N5 0.0250(16) 0.0339(16) 0.0272(16) -0.0044(13) -0.0049(12) -0.0064(13)
N6 0.0357(19) 0.0383(18) 0.0310(18) 0.0010(14) -0.0105(15) -0.0067(15)
C1 0.0204(17) 0.0339(19) 0.032(2) -0.0041(15) -0.0006(14) -0.0066(14)
C2 0.0244(17) 0.0284(17) 0.0236(17) -0.0042(14) -0.0006(13) -0.0030(14)
C3 0.040(2) 0.0326(19) 0.038(2) -0.0043(17) -0.0055(18) -0.0160(17)
C4 0.039(2) 0.035(2) 0.035(2) -0.0019(17) -0.0073(17) -0.0147(17)
C5 0.036(2) 0.034(2) 0.043(3) -0.0124(18) 0.0013(19) -0.0012(17)
C6 0.0267(18) 0.0309(18) 0.0276(19) -0.0036(15) 0.0002(14) -0.0078(14)
C7 0.025(2) 0.054(3) 0.043(3) 0.004(2) 0.0004(17) -0.0144(19)
C8 0.028(2) 0.043(2) 0.039(2) 0.0005(18) -0.0045(17) -0.0119(17)
C9 0.050(3) 0.063(3) 0.031(2) 0.007(2) 0.003(2) -0.026(2)
C10 0.030(2) 0.0316(19) 0.033(2) -0.0019(16) -0.0066(16) -0.0073(15)
C11 0.038(2) 0.046(2) 0.029(2) -0.0036(17) -0.0072(17) -0.0120(19)
C12 0.032(2) 0.036(2) 0.030(2) -0.0068(16) -0.0044(16) -0.0067(16)
C13 0.056(3) 0.046(3) 0.045(3) 0.007(2) -0.024(2) 0.004(2)
C14 0.035(2) 0.0294(18) 0.0223(17) -0.0026(14) -0.0050(14) -0.0100(15)
C15 0.036(2) 0.0325(19) 0.031(2) -0.0045(16) -0.0031(16) -0.0070(16)
C16 0.058(3) 0.0282(19) 0.042(3) -0.0043(18) -0.013(2) -0.0091(19)
C17 0.076(4) 0.038(2) 0.036(2) 0.0016(19) -0.012(2) -0.031(2)
C18 0.050(3) 0.053(3) 0.042(3) -0.006(2) -0.001(2) -0.026(2)
C19 0.037(2) 0.038(2) 0.041(2) -0.0064(18) -0.0039(18) -0.0136(18)
C20 0.0249(17) 0.0320(18) 0.0229(17) -0.0013(14) -0.0039(13) -0.0084(14)
C21 0.044(2) 0.0324(19) 0.031(2) -0.0031(16) -0.0097(18) -0.0107(17)
C22 0.045(3) 0.046(2) 0.033(2) -0.0073(18) -0.0094(18) -0.019(2)
C23 0.038(2) 0.053(3) 0.031(2) 0.0041(19) -0.0134(18) -0.015(2)
C24 0.039(2) 0.038(2) 0.036(2) 0.0028(18) -0.0095(18) -0.0059(18)
C25 0.032(2) 0.034(2) 0.030(2) -0.0049(16) -0.0049(16) -0.0068(16)
C26 0.0251(18) 0.0278(17) 0.032(2) -0.0053(15) 0.0031(14) -0.0091(14)
C27 0.029(2) 0.037(2) 0.036(2) -0.0047(17) -0.0008(16) -0.0067(16)
C28 0.027(2) 0.046(2) 0.050(3) -0.008(2) -0.0008(19) -0.0073(18)
C29 0.029(2) 0.057(3) 0.055(3) -0.012(2) 0.011(2) -0.013(2)
C30 0.046(3) 0.074(4) 0.041(3) -0.013(3) 0.016(2) -0.023(3)
C31 0.036(2) 0.057(3) 0.029(2) -0.0067(19) 0.0018(17) -0.014(2)
C32 0.059(4) 0.074(4) 0.070(4) 0.000(3) -0.019(3) 0.003(3)
Cl1 0.0603(10) 0.0741(11) 0.1092(15) -0.0254(10) -0.0177(10) -0.0206(8)
Cl2 0.0862(12) 0.0709(10) 0.0698(11) -0.0181(8) -0.0143(9) -0.0100(9)

loop_
_atom_type_symbol
_atom_type_description
_atom_type_scat_dispersion_real
_atom_type_scat_dispersion_imag
_atom_type_scat_source
C C 0.0033 0.0016 'International Tables Vol C Tables 4.2.6.8 and 6.1.1.4'
H H 0.0000 0.0000 'International Tables Vol C Tables 4.2.6.8 and 6.1.1.4'
B B 0.0013 0.0007 'International Tables Vol C Tables 4.2.6.8 and 6.1.1.4'
N N 0.0061 0.0033 'International Tables Vol C Tables 4.2.6.8 and 6.1.1.4'
O O 0.0106 0.0060 'International Tables Vol C Tables 4.2.6.8 and 6.1.1.4'
P P 0.1023 0.0942 'International Tables Vol C Tables 4.2.6.8 and 6.1.1.4'
S S 0.1246 0.1234 'International Tables Vol C Tables 4.2.6.8 and 6.1.1.4'
Rh Rh -1.1178 0.9187 'International Tables Vol C Tables 4.2.6.8 and 6.1.1.4'
Cl Cl 0.1484 0.1585 'International Tables Vol C Tables 4.2.6.8 and 6.1.1.4'

loop_
_geom_angle_atom_site_label_1
_geom_angle_atom_site_label_2
_geom_angle_atom_site_label_3
_geom_angle
_geom_angle_publ_flag
C1 Rh1 P1 93.93(13) yes
C1 Rh1 H1 101.1 ?
P1 Rh1 H1 113.1 yes
C1 Rh1 S1 84.25(13) yes
P1 Rh1 S1 168.23(4) yes
H1 Rh1 S1 78.6 yes
C1 Rh1 S2 175.15(12) yes
P1 Rh1 S2 88.98(4) yes
H1 Rh1 S2 81.2 yes
S1 Rh1 S2 92.12(4) yes
C26 P1 C14 103.92(18) ?
C26 P1 C20 102.88(19) ?
C14 P1 C20 101.09(18) ?
C26 P1 Rh1 114.45(13) ?
C14 P1 Rh1 116.97(13) ?
C20 P1 Rh1 115.57(13) ?
C2 S1 Rh1 106.81(13) yes
C6 S2 Rh1 107.94(15) yes
N1 B1 N5 108.4(3) yes
N1 B1 N3 105.3(3) yes
N5 B1 N3 111.7(3) yes
N1 B1 H1 110.4 ?
N5 B1 H1 110.4 ?
N3 B1 H1 110.4 ?
C2 N1 C4 108.3(3) ?
C2 N1 B1 129.6(3) ?
C4 N1 B1 121.9(3) ?
C2 N2 C3 109.5(3) ?
C2 N2 C5 126.0(4) ?
C3 N2 C5 124.4(4) ?
C6 N3 C8 107.9(4) ?
C6 N3 B1 123.2(3) ?
C8 N3 B1 128.5(4) ?
C6 N4 C7 108.4(4) ?
C6 N4 C9 125.7(4) ?
C7 N4 C9 125.9(4) ?
C10 N5 C12 108.1(3) ?
C10 N5 B1 126.6(3) ?
C12 N5 B1 124.4(3) ?
C10 N6 C11 109.7(3) ?
C10 N6 C13 125.2(4) ?
C11 N6 C13 125.1(4) ?
O1 C1 Rh1 174.4(4) ?
N1 C2 N2 107.5(3) ?
N1 C2 S1 129.0(3) ?
N2 C2 S1 123.5(3) ?
C4 C3 N2 106.3(4) ?
C4 C3 H3 126.9 ?
N2 C3 H3 126.9 ?
C3 C4 N1 108.4(4) ?
C3 C4 H4 125.8 ?
N1 C4 H4 125.8 ?
N2 C5 H5A 109.5 ?
N2 C5 H5B 109.5 ?
H5A C5 H5B 109.5 ?
N2 C5 H5C 109.5 ?
H5A C5 H5C 109.5 ?
H5B C5 H5C 109.5 ?
N3 C6 N4 108.3(4) ?
N3 C6 S2 129.0(3) ?
N4 C6 S2 122.6(3) ?
C8 C7 N4 106.8(4) ?
C8 C7 H7 126.6 ?
N4 C7 H7 126.6 ?
C7 C8 N3 108.7(4) ?
C7 C8 H8 125.7 ?
N3 C8 H8 125.7 ?
N4 C9 H9A 109.5 ?
N4 C9 H9B 109.5 ?
H9A C9 H9B 109.5 ?
N4 C9 H9C 109.5 ?
H9A C9 H9C 109.5 ?
H9B C9 H9C 109.5 ?
N6 C10 N5 106.5(3) ?
N6 C10 S3 124.2(3) ?
N5 C10 S3 129.2(3) ?
C12 C11 N6 107.1(4) ?
C12 C11 H11 126.4 ?
N6 C11 H11 126.4 ?
C11 C12 N5 108.5(4) ?
C11 C12 H12 125.8 ?
N5 C12 H12 125.8 ?
N6 C13 H13A 109.5 ?
N6 C13 H13B 109.5 ?
H13A C13 H13B 109.5 ?
N6 C13 H13C 109.5 ?
H13A C13 H13C 109.5 ?
H13B C13 H13C 109.5 ?
C15 C14 C19 118.5(4) ?
C15 C14 P1 123.3(3) ?
C19 C14 P1 118.2(3) ?
C14 C15 C16 119.9(5) ?
C14 C15 H15 120.1 ?
C16 C15 H15 120.1 ?
C17 C16 C15 120.8(4) ?
C17 C16 H16 119.6 ?
C15 C16 H16 119.6 ?
C16 C17 C18 119.3(4) ?
C16 C17 H17 120.3 ?
C18 C17 H17 120.3 ?
C19 C18 C17 120.6(5) ?
C19 C18 H18 119.7 ?
C17 C18 H18 119.7 ?
C18 C19 C14 120.8(4) ?
C18 C19 H19 119.6 ?
C14 C19 H19 119.6 ?
C25 C20 C21 118.2(4) ?
C25 C20 P1 120.6(3) ?
C21 C20 P1 121.1(3) ?
C22 C21 C20 121.3(4) ?
C22 C21 H21 119.4 ?
C20 C21 H21 119.4 ?
C23 C22 C21 119.8(4) ?
C23 C22 H22 120.1 ?
C21 C22 H22 120.1 ?
C22 C23 C24 120.1(4) ?
C22 C23 H23 120.0 ?
C24 C23 H23 120.0 ?
C23 C24 C25 119.9(4) ?
C23 C24 H24 120.0 ?
C25 C24 H24 120.0 ?
C20 C25 C24 120.7(4) ?
C20 C25 H25 119.7 ?
C24 C25 H25 119.7 ?
C31 C26 C27 119.7(4) ?
C31 C26 P1 123.7(3) ?
C27 C26 P1 116.6(3) ?
C26 C27 C28 120.1(4) ?
C26 C27 H27 119.9 ?
C28 C27 H27 119.9 ?
C29 C28 C27 120.2(5) ?
C29 C28 H28 119.9 ?
C27 C28 H28 119.9 ?
C28 C29 C30 119.6(4) ?
C28 C29 H29 120.2 ?
C30 C29 H29 120.2 ?
C29 C30 C31 120.8(5) ?
C29 C30 H30 119.6 ?
C31 C30 H30 119.6 ?
C26 C31 C30 119.5(5) ?
C26 C31 H31 120.2 ?
C30 C31 H31 120.2 ?
Cl1 C32 Cl2 112.9(3) ?
Cl1 C32 H32A 109.0 ?
Cl2 C32 H32A 109.0 ?
Cl1 C32 H32B 109.0 ?
Cl2 C32 H32B 109.0 ?
H32A C32 H32B 107.8 ?

loop_
_geom_bond_atom_site_label_1
_geom_bond_atom_site_label_2
_geom_bond_distance
_geom_bond_publ_flag
Rh1 C1 1.815(4) yes
Rh1 P1 2.2757(13) yes
Rh1 H1 2.3488 yes
Rh1 S1 2.4118(13) yes
Rh1 S2 2.4424(13) yes
P1 C26 1.825(4) ?
P1 C14 1.834(4) ?
P1 C20 1.837(4) ?
S1 C2 1.715(4) yes
S2 C6 1.728(4) yes
S3 C10 1.684(4) yes
O1 C1 1.156(5) yes
B1 N1 1.558(5) yes
B1 N5 1.562(5) yes
B1 N3 1.562(6) yes
B1 H1 1.0000 ?
N1 C2 1.347(5) ?
N1 C4 1.385(5) ?
N2 C2 1.357(5) ?
N2 C3 1.383(6) ?
N2 C5 1.466(5) ?
N3 C6 1.345(5) ?
N3 C8 1.381(5) ?
N4 C6 1.353(5) ?
N4 C7 1.390(6) ?
N4 C9 1.453(6) ?
N5 C10 1.371(5) ?
N5 C12 1.401(5) ?
N6 C10 1.369(5) ?
N6 C11 1.387(6) ?
N6 C13 1.461(6) ?
C3 C4 1.356(6) ?
C3 H3 0.9500 ?
C4 H4 0.9500 ?
C5 H5A 0.9800 ?
C5 H5B 0.9800 ?
C5 H5C 0.9800 ?
C7 C8 1.342(6) ?
C7 H7 0.9500 ?
C8 H8 0.9500 ?
C9 H9A 0.9800 ?
C9 H9B 0.9800 ?
C9 H9C 0.9800 ?
C11 C12 1.343(6) ?
C11 H11 0.9500 ?
C12 H12 0.9500 ?
C13 H13A 0.9800 ?
C13 H13B 0.9800 ?
C13 H13C 0.9800 ?
C14 C15 1.396(5) ?
C14 C19 1.396(6) ?
C15 C16 1.398(6) ?
C15 H15 0.9500 ?
C16 C17 1.371(8) ?
C16 H16 0.9500 ?
C17 C18 1.389(8) ?
C17 H17 0.9500 ?
C18 C19 1.371(7) ?
C18 H18 0.9500 ?
C19 H19 0.9500 ?
C20 C25 1.390(5) ?
C20 C21 1.392(6) ?
C21 C22 1.390(6) ?
C21 H21 0.9500 ?
C22 C23 1.380(7) ?
C22 H22 0.9500 ?
C23 C24 1.382(7) ?
C23 H23 0.9500 ?
C24 C25 1.398(6) ?
C24 H24 0.9500 ?
C25 H25 0.9500 ?
C26 C31 1.390(6) ?
C26 C27 1.393(6) ?
C27 C28 1.395(6) ?
C27 H27 0.9500 ?
C28 C29 1.384(7) ?
C28 H28 0.9500 ?
C29 C30 1.385(8) ?
C29 H29 0.9500 ?
C30 C31 1.398(7) ?
C30 H30 0.9500 ?
C31 H31 0.9500 ?
C32 Cl1 1.724(7) ?
C32 Cl2 1.735(7) ?
C32 H32A 0.9900 ?
C32 H32B 0.9900 ?

loop_
_geom_torsion_atom_site_label_1
_geom_torsion_atom_site_label_2
_geom_torsion_atom_site_label_3
_geom_torsion_atom_site_label_4
_geom_torsion
C1 Rh1 P1 C26 142.09(19)
H1 Rh1 P1 C26 38.2
S1 Rh1 P1 C26 -137.3(2)
S2 Rh1 P1 C26 -41.80(15)
C1 Rh1 P1 C14 20.22(19)
H1 Rh1 P1 C14 -83.6
S1 Rh1 P1 C14 100.9(2)
S2 Rh1 P1 C14 -163.67(15)
C1 Rh1 P1 C20 -98.65(19)
H1 Rh1 P1 C20 157.5
S1 Rh1 P1 C20 -18.0(3)
S2 Rh1 P1 C20 77.46(15)
C1 Rh1 S1 C2 -136.27(19)
P1 Rh1 S1 C2 142.1(2)
H1 Rh1 S1 C2 -33.7
S2 Rh1 S1 C2 46.96(15)
C1 Rh1 S2 C6 -141.2(15)
P1 Rh1 S2 C6 91.93(15)
H1 Rh1 S2 C6 -21.7
S1 Rh1 S2 C6 -99.79(15)
N5 B1 N1 C2 125.9(4)
N3 B1 N1 C2 -114.4(4)
N5 B1 N1 C4 -58.1(5)
N3 B1 N1 C4 61.5(5)
N1 B1 N3 C6 67.6(5)
N5 B1 N3 C6 -174.9(4)
N1 B1 N3 C8 -104.3(4)
N5 B1 N3 C8 13.2(6)
N1 B1 N5 C10 177.0(4)
N3 B1 N5 C10 61.5(5)
N1 B1 N5 C12 -15.1(5)
N3 B1 N5 C12 -130.6(4)
P1 Rh1 C1 O1 -154(4)
H1 Rh1 C1 O1 -39.9
S1 Rh1 C1 O1 37(4)
S2 Rh1 C1 O1 79(4)
C4 N1 C2 N2 1.2(4)
B1 N1 C2 N2 177.6(4)
C4 N1 C2 S1 -177.1(3)
B1 N1 C2 S1 -0.7(6)
C3 N2 C2 N1 0.0(5)
C5 N2 C2 N1 175.6(4)
C3 N2 C2 S1 178.4(3)
C5 N2 C2 S1 -6.0(6)
Rh1 S1 C2 N1 26.7(4)
Rh1 S1 C2 N2 -151.3(3)
C2 N2 C3 C4 -1.3(5)
C5 N2 C3 C4 -176.9(4)
N2 C3 C4 N1 2.0(5)
C2 N1 C4 C3 -2.1(5)
B1 N1 C4 C3 -178.8(4)
C8 N3 C6 N4 -0.4(5)
B1 N3 C6 N4 -173.7(3)
C8 N3 C6 S2 176.2(3)
B1 N3 C6 S2 2.9(6)
C7 N4 C6 N3 0.8(5)
C9 N4 C6 N3 -176.3(4)
C7 N4 C6 S2 -176.1(3)
C9 N4 C6 S2 6.8(6)
Rh1 S2 C6 N3 31.2(4)
Rh1 S2 C6 N4 -152.6(3)
C6 N4 C7 C8 -0.8(5)
C9 N4 C7 C8 176.2(4)
N4 C7 C8 N3 0.6(5)
C6 N3 C8 C7 -0.1(5)
B1 N3 C8 C7 172.8(4)
C11 N6 C10 N5 -2.7(5)
C13 N6 C10 N5 179.1(5)
C11 N6 C10 S3 175.5(3)
C13 N6 C10 S3 -2.8(7)
C12 N5 C10 N6 2.9(5)
B1 N5 C10 N6 172.4(4)
C12 N5 C10 S3 -175.1(4)
B1 N5 C10 S3 -5.6(7)
C10 N6 C11 C12 1.4(5)
C13 N6 C11 C12 179.6(5)
N6 C11 C12 N5 0.5(5)
C10 N5 C12 C11 -2.1(5)
B1 N5 C12 C11 -171.9(4)
C26 P1 C14 C15 -7.4(4)
C20 P1 C14 C15 -113.8(4)
Rh1 P1 C14 C15 119.8(3)
C26 P1 C14 C19 171.9(3)
C20 P1 C14 C19 65.5(4)
Rh1 P1 C14 C19 -60.9(4)
C19 C14 C15 C16 0.8(6)
P1 C14 C15 C16 -179.9(3)
C14 C15 C16 C17 -0.6(7)
C15 C16 C17 C18 0.8(7)
C16 C17 C18 C19 -1.2(7)
C17 C18 C19 C14 1.4(7)
C15 C14 C19 C18 -1.2(6)
P1 C14 C19 C18 179.5(4)
C26 P1 C20 C25 101.8(4)
C14 P1 C20 C25 -150.9(3)
Rh1 P1 C20 C25 -23.6(4)
C26 P1 C20 C21 -75.4(4)
C14 P1 C20 C21 31.8(4)
Rh1 P1 C20 C21 159.1(3)
C25 C20 C21 C22 -0.7(7)
P1 C20 C21 C22 176.6(4)
C20 C21 C22 C23 0.4(7)
C21 C22 C23 C24 -0.8(8)
C22 C23 C24 C25 1.6(7)
C21 C20 C25 C24 1.4(7)
P1 C20 C25 C24 -175.9(4)
C23 C24 C25 C20 -1.9(7)
C14 P1 C26 C31 -100.8(4)
C20 P1 C26 C31 4.3(4)
Rh1 P1 C26 C31 130.5(4)
C14 P1 C26 C27 80.6(3)
C20 P1 C26 C27 -174.3(3)
Rh1 P1 C26 C27 -48.1(3)
C31 C26 C27 C28 -1.6(6)
P1 C26 C27 C28 177.1(3)
C26 C27 C28 C29 -0.1(7)
C27 C28 C29 C30 1.7(8)
C28 C29 C30 C31 -1.6(9)
C27 C26 C31 C30 1.7(7)
P1 C26 C31 C30 -176.9(4)
C29 C30 C31 C26 -0.1(8)
